data_2209540
loop_
_publ_author_name
'Choi, Hong Dae'
'Jang, Ji Bong'
'Seo,  Pil Ja'
'Son, Byeng Wha'
'Lee, Uk'

_publ_section_title
;
 2,6-Dimethyl-3,7-bis(methylsulfanyl)benzo[1,2-<i>b</i>:4,5-<i>b</i>']difuran
;
_journal_coeditor_code HK2047
_journal_issue 7
_journal_name_full 'Acta Crystallographica Section E'
_journal_page_first o2828
_journal_page_last o2829
_journal_paper_doi 10.1107/S1600536806021611
_journal_volume 62
_journal_year 2006
_chemical_formula_iupac 'C14 H14 O2 S2'
_chemical_formula_moiety 'C14 H14 O2 S2'
_chemical_formula_sum 'C14 H14 O2 S2'
_chemical_formula_weight 278.37
_chemical_name_systematic
;
2,6-Dimethyl-3,7-bis(methylsulfanyl)benzo[1,2-b:4,5-b']difuran
;
_space_group_IT_number 2
_symmetry_cell_setting triclinic
_symmetry_space_group_name_Hall '-P 1'
_symmetry_space_group_name_H-M 'P -1'
_atom_sites_solution_hydrogens geom
_atom_sites_solution_primary direct
_atom_sites_solution_secondary difmap
_cell_angle_alpha 105.616(6)
_cell_angle_beta 98.690(7)
_cell_angle_gamma 103.564(6)
_cell_formula_units_Z 1
_cell_length_a 5.2073(5)
_cell_length_b 8.2548(6)
_cell_length_c 8.5234(6)
_cell_measurement_reflns_used 29
_cell_measurement_temperature 298(2)
_cell_measurement_theta_max 10.9
_cell_measurement_theta_min 9.5
_cell_volume 333.91(5)
_computing_cell_refinement STADI4
_computing_data_collection 'STADI4 (Stoe & Cie, 1996)'
_computing_data_reduction 'X-RED32  (Stoe & Cie, 1996)'
_computing_molecular_graphics 'ORTEP-3 (Farrugia, 1997) and DIAMOND (Brandenburg, 1998)'
_computing_publication_material SHELXL97
_computing_structure_refinement 'SHELXL97 (Sheldrick, 1997)'
_computing_structure_solution 'SHELXS97 (Sheldrick, 1990)'
_diffrn_ambient_temperature 298(2)
_diffrn_measured_fraction_theta_full 0.998
_diffrn_measured_fraction_theta_max 0.998
_diffrn_measurement_device_type 'Stoe Stadi-4'
_diffrn_measurement_method \w/2-\q
_diffrn_radiation_monochromator graphite
_diffrn_radiation_source 'fine-focus sealed tube'
_diffrn_radiation_type MoK\a
_diffrn_radiation_wavelength 0.71069
_diffrn_reflns_av_R_equivalents 0.0000
_diffrn_reflns_av_sigmaI/netI 0.0142
_diffrn_reflns_limit_h_max 6
_diffrn_reflns_limit_h_min -6
_diffrn_reflns_limit_k_max 10
_diffrn_reflns_limit_k_min -10
_diffrn_reflns_limit_l_max 11
_diffrn_reflns_limit_l_min 0
_diffrn_reflns_number 1530
_diffrn_reflns_theta_full 27.49
_diffrn_reflns_theta_max 27.49
_diffrn_reflns_theta_min 2.55
_diffrn_standards_decay_% 1.6
_diffrn_standards_interval_time 60
_diffrn_standards_number 3
_exptl_absorpt_coefficient_mu 0.389
_exptl_absorpt_correction_type none
_exptl_crystal_colour colorless
_exptl_crystal_density_diffrn 1.384
_exptl_crystal_density_method 'not measured'
_exptl_crystal_description prism
_exptl_crystal_F_000 146
_exptl_crystal_size_max 0.50
_exptl_crystal_size_mid 0.31
_exptl_crystal_size_min 0.29
_refine_diff_density_max 0.439
_refine_diff_density_min -0.409
_refine_ls_extinction_method none
_refine_ls_goodness_of_fit_ref 1.008
_refine_ls_hydrogen_treatment constr
_refine_ls_matrix_type full
_refine_ls_number_parameters 82
_refine_ls_number_reflns 1530
_refine_ls_number_restraints 0
_refine_ls_restrained_S_all 1.008
_refine_ls_R_factor_all 0.0604
_refine_ls_R_factor_gt 0.0518
_refine_ls_shift/su_max 0.000
_refine_ls_shift/su_mean 0.000
_refine_ls_structure_factor_coef Fsqd
_refine_ls_weighting_details 'calc w=1/[\s^2^(Fo^2^)+(0.0799P)^2^+0.3086P] where P=(Fo^2^+2Fc^2^)/3'
_refine_ls_weighting_scheme calc
_refine_ls_wR_factor_gt 0.1356
_refine_ls_wR_factor_ref 0.1471
_reflns_number_gt 1339
_reflns_number_total 1530
_reflns_threshold_expression I>2\s(I)
_cod_data_source_file hk2047.cif
_cod_data_source_block I
_cod_database_code 2209540
_cod_database_fobs_code 2209540

loop_
_symmetry_equiv_pos_as_xyz
'x, y, z'
'-x, -y, -z'

loop_
_atom_site_type_symbol
_atom_site_label
_atom_site_fract_x
_atom_site_fract_y
_atom_site_fract_z
_atom_site_U_iso_or_equiv
_atom_site_adp_type
_atom_site_calc_flag
_atom_site_refinement_flags
_atom_site_occupancy
S S1 0.69578(13) 0.44296(8) 0.20744(9) 0.0479(3) Uani d . 1
O O1 0.3839(3) -0.0308(2) 0.2344(2) 0.0409(4) Uani d . 1
C C1 -0.0568(5) -0.1670(3) 0.0343(3) 0.0378(5) Uani d . 1
H H1 -0.0898 -0.2729 0.0573 0.045 Uiso calc R 1
C C2 0.1767(5) -0.0291(3) 0.1131(3) 0.0360(5) Uani d . 1
C C3 0.2385(5) 0.1336(3) 0.0827(3) 0.0354(5) Uani d . 1
C C4 0.4998(5) 0.2346(3) 0.1951(3) 0.0380(5) Uani d . 1
C C5 0.5758(5) 0.1314(3) 0.2821(3) 0.0396(5) Uani d . 1
C C6 0.8191(5) 0.1595(4) 0.4122(4) 0.0508(6) Uani d . 1
H H6A 0.8040 0.0562 0.4459 0.061 Uiso calc R 1
H H6B 0.8333 0.2580 0.5072 0.061 Uiso calc R 1
H H6C 0.9780 0.1823 0.3680 0.061 Uiso calc R 1
C C7 0.4906(7) 0.5804(4) 0.2864(4) 0.0602(8) Uani d . 1
H H7A 0.5800 0.7003 0.2985 0.072 Uiso calc R 1
H H7B 0.4655 0.5711 0.3933 0.072 Uiso calc R 1
H H7C 0.3172 0.5429 0.2095 0.072 Uiso calc R 1

loop_
_atom_site_aniso_label
_atom_site_aniso_U_11
_atom_site_aniso_U_22
_atom_site_aniso_U_33
_atom_site_aniso_U_12
_atom_site_aniso_U_13
_atom_site_aniso_U_23
S1 0.0395(4) 0.0336(4) 0.0666(5) 0.0045(2) 0.0132(3) 0.0144(3)
O1 0.0454(9) 0.0345(8) 0.0432(9) 0.0115(7) 0.0057(7) 0.0153(7)
C1 0.0449(13) 0.0269(10) 0.0428(12) 0.0086(9) 0.0119(10) 0.0132(9)
C2 0.0413(12) 0.0312(11) 0.0369(11) 0.0108(9) 0.0107(9) 0.0118(9)
C3 0.0396(11) 0.0274(10) 0.0384(11) 0.0077(9) 0.0117(9) 0.0093(8)
C4 0.0392(11) 0.0308(11) 0.0424(12) 0.0076(9) 0.0120(9) 0.0100(9)
C5 0.0398(12) 0.0360(12) 0.0399(12) 0.0109(9) 0.0092(9) 0.0069(9)
C6 0.0462(14) 0.0536(15) 0.0510(15) 0.0174(12) 0.0060(11) 0.0143(12)
C7 0.0611(18) 0.0392(14) 0.078(2) 0.0173(13) 0.0151(15) 0.0120(13)

loop_
_atom_type_symbol
_atom_type_description
_atom_type_scat_dispersion_real
_atom_type_scat_dispersion_imag
_atom_type_scat_source
C C 0.0033 0.0016 'International Tables Vol C Tables 4.2.6.8 and 6.1.1.4'
H H 0.0000 0.0000 'International Tables Vol C Tables 4.2.6.8 and 6.1.1.4'
O O 0.0106 0.0060 'International Tables Vol C Tables 4.2.6.8 and 6.1.1.4'
S S 0.1246 0.1234 'International Tables Vol C Tables 4.2.6.8 and 6.1.1.4'

loop_
_geom_angle_atom_site_label_1
_geom_angle_atom_site_label_2
_geom_angle_atom_site_label_3
_geom_angle_site_symmetry_1
_geom_angle_site_symmetry_3
_geom_angle
_geom_angle_publ_flag
C4 S1 C7 . . 102.10(10) yes
C2 O1 C5 . . 106.8(2) yes
C2 C1 C3 . 2 114.4(2) ?
C2 C1 H1 . . 122.8 ?
C3 C1 H1 2 . 122.8 ?
O1 C2 C1 . . 124.8(2) yes
O1 C2 C3 . . 109.8(2) yes
C1 C2 C3 . . 125.4(2) ?
C1 C3 C2 2 . 120.3(2) ?
C1 C3 C4 2 . 134.5(2) ?
C2 C3 C4 . . 105.2(2) ?
C5 C4 C3 . . 107.0(2) ?
C5 C4 S1 . . 125.5(2) ?
C3 C4 S1 . . 127.3(2) ?
C4 C5 O1 . . 111.2(2) ?
C4 C5 C6 . . 132.6(2) ?
O1 C5 C6 . . 116.3(2) ?
C5 C6 H6A . . 109.5 ?
C5 C6 H6B . . 109.5 ?
H6A C6 H6B . . 109.5 ?
C5 C6 H6C . . 109.5 ?
H6A C6 H6C . . 109.5 ?
H6B C6 H6C . . 109.5 ?
S1 C7 H7A . . 109.5 ?
S1 C7 H7B . . 109.5 ?
H7A C7 H7B . . 109.5 ?
S1 C7 H7C . . 109.5 ?
H7A C7 H7C . . 109.5 ?
H7B C7 H7C . . 109.5 ?

loop_
_geom_bond_atom_site_label_1
_geom_bond_atom_site_label_2
_geom_bond_site_symmetry_2
_geom_bond_distance
_geom_bond_publ_flag
S1 C4 . 1.749(2) yes
S1 C7 . 1.805(3) yes
O1 C2 . 1.383(3) yes
O1 C5 . 1.383(3) yes
C1 C2 . 1.385(3) ?
C1 C3 2 1.397(3) ?
C1 H1 . 0.9300 ?
C2 C3 . 1.408(3) ?
C3 C1 2 1.397(3) ?
C3 C4 . 1.452(3) ?
C4 C5 . 1.357(3) ?
C5 C6 . 1.479(3) ?
C6 H6A . 0.9600 ?
C6 H6B . 0.9600 ?
C6 H6C . 0.9600 ?
C7 H7A . 0.9600 ?
C7 H7B . 0.9600 ?
C7 H7C . 0.9600 ?

loop_
_geom_torsion_atom_site_label_1
_geom_torsion_atom_site_label_2
_geom_torsion_atom_site_label_3
_geom_torsion_atom_site_label_4
_geom_torsion
_geom_torsion_publ_flag
C3 C2 O1 C5 0.6(2) yes
C2 O1 C5 C4 -0.6(3) yes
O1 C5 C4 C3 0.3(2) yes
C5 C4 C3 C2 0.0(3) yes
C4 C3 C2 O1 -0.4(2) yes
